data_4331253
loop_
_publ_author_name
'Tommy Kenny'
'Simon Lamare'
'Shawkat M. Aly'
'Daniel Fortin'
'Gessie Brisard'
'Pierre D. Harvey'

_publ_section_title
;
 Reduced and Oxidized Forms of the Pt-Organometallic Version of
 Polyaniline
;
_journal_name_full 'Inorganic Chemistry'
_journal_page_first 13081
_journal_page_last 13095
_journal_paper_doi 10.1021/ic300775n
_journal_volume 51
_journal_year 2012
_chemical_formula_sum 'C28 H30 N2 Si2'
_chemical_formula_weight 450.72
_chemical_name_systematic
;
 ?
;
_space_group_IT_number 14
_symmetry_cell_setting monoclinic
_symmetry_space_group_name_Hall '-P 2ybc'
_symmetry_space_group_name_H-M 'P 1 21/c 1'
_atom_sites_solution_hydrogens geom
_atom_sites_solution_primary direct
_atom_sites_solution_secondary difmap
_audit_conform_dict_location ftp://ftp.iucr.org/pub/cif_core.dic
_audit_conform_dict_name cif_core.dic
_audit_conform_dict_version 2.3
_audit_creation_date 2009-03-30T14:49:15-00:00
_audit_creation_method 'WinGX routine CIF_UPDATE'
_cell_angle_alpha 90
_cell_angle_beta 102.69(7)
_cell_angle_gamma 90
_cell_formula_units_Z 2
_cell_length_a 6.091(5)
_cell_length_b 25.289(13)
_cell_length_c 8.863(7)
_cell_measurement_reflns_used 20
_cell_measurement_temperature 293(2)
_cell_measurement_theta_max 35
_cell_measurement_theta_min 30
_cell_volume 1331.9(17)
_computing_cell_refinement Difrac
_computing_data_collection Difrac
_computing_data_reduction NRCVAX
_computing_structure_refinement 'SHELXL-97 (Sheldrick, 1997)'
_computing_structure_solution 'SHELXS-97 (Sheldrick, 1997)'
_diffrn_ambient_temperature 293(2)
_diffrn_measured_fraction_theta_full 0.958
_diffrn_measured_fraction_theta_max 0.958
_diffrn_measurement_device_type CAD4
_diffrn_measurement_method Omega
_diffrn_radiation_monochromator graphite
_diffrn_radiation_type CuK\a
_diffrn_radiation_wavelength 1.54176
_diffrn_reflns_av_R_equivalents 0
_diffrn_reflns_av_unetI/netI 0.1894
_diffrn_reflns_limit_h_max 7
_diffrn_reflns_limit_h_min -7
_diffrn_reflns_limit_k_max 30
_diffrn_reflns_limit_k_min 0
_diffrn_reflns_limit_l_max 10
_diffrn_reflns_limit_l_min 0
_diffrn_reflns_number 2427
_diffrn_reflns_theta_full 69.94
_diffrn_reflns_theta_max 69.94
_diffrn_reflns_theta_min 3.5
_diffrn_standards_decay_% 0
_diffrn_standards_interval_count 100
_diffrn_standards_number 1
_exptl_absorpt_coefficient_mu 1.325
_exptl_absorpt_correction_T_max 0.8789
_exptl_absorpt_correction_T_min 0.692
_exptl_absorpt_correction_type psi-scan
_exptl_absorpt_process_details empirical
_exptl_crystal_colour Purple
_exptl_crystal_density_diffrn 1.124
_exptl_crystal_description Prism
_exptl_crystal_F_000 480
_exptl_crystal_size_max 0.3
_exptl_crystal_size_mid 0.1
_exptl_crystal_size_min 0.1
_refine_diff_density_max 0.189
_refine_diff_density_min -0.26
_refine_diff_density_rms 0.051
_refine_ls_extinction_method none
_refine_ls_goodness_of_fit_ref 0.8
_refine_ls_hydrogen_treatment none
_refine_ls_matrix_type full
_refine_ls_number_parameters 145
_refine_ls_number_reflns 2427
_refine_ls_number_restraints 0
_refine_ls_restrained_S_all 0.8
_refine_ls_R_factor_all 0.2912
_refine_ls_R_factor_gt 0.0783
_refine_ls_shift/su_max 0
_refine_ls_shift/su_mean 0
_refine_ls_structure_factor_coef Fsqd
_refine_ls_weighting_details 'calc w=1/[\s^2^(Fo^2^)+(0.0695P)^2^+0.0000P] where P=(Fo^2^+2Fc^2^)/3'
_refine_ls_weighting_scheme calc
_refine_ls_wR_factor_gt 0.1393
_refine_ls_wR_factor_ref 0.1908
_reflns_number_gt 676
_reflns_number_total 2427
_reflns_threshold_expression >2sigma(I)
_cod_data_source_file ic300775n_si_002_11.cif
_cod_data_source_block 5a
_cod_depositor_comments
;
The following automatic conversions were performed:

'_exptl_absorpt_correction_type' value 'Psi-Scan' changed to
'psi-scan' according to the built-in table from CIF Core dictionary
named 'cif_core.dic' version 2.4.1 from 2010-06-29.

Automatic conversion script
Id: cif_fix_values 1891 2012-01-12 08:04:46Z andrius 
;
_cod_original_cell_volume 1332.0(16)
_cod_database_code 4331253

loop_
_symmetry_equiv_pos_as_xyz
'x, y, z'
'-x, y+1/2, -z+1/2'
'-x, -y, -z'
'x, -y-1/2, z-1/2'

loop_
_atom_site_label
_atom_site_type_symbol
_atom_site_fract_x
_atom_site_fract_y
_atom_site_fract_z
_atom_site_U_iso_or_equiv
_atom_site_adp_type
_atom_site_occupancy
_atom_site_symmetry_multiplicity
_atom_site_calc_flag
_atom_site_refinement_flags
C13 C 0.3076(11) 0.3640(3) 0.0143(7) 0.129(3) Uani 1 1 d .
H13A H 0.2517 0.3507 0.1002 0.193 Uiso 1 1 calc R
H13B H 0.1833 0.3719 -0.0699 0.193 Uiso 1 1 calc R
H13C H 0.3933 0.3956 0.0449 0.193 Uiso 1 1 calc R
Si1 Si 0.4894(3) 0.31360(7) -0.0477(2) 0.0883(7) Uani 1 1 d .
N1 N 1.1453(8) 0.46155(19) -0.7088(6) 0.0839(16) Uani 1 1 d .
C9 C 0.8090(10) 0.4537(2) -0.5983(7) 0.0820(19) Uani 1 1 d .
H9 H 0.7486 0.4841 -0.6505 0.098 Uiso 1 1 calc R
C4 C 1.0114(11) 0.4332(3) -0.6229(7) 0.0778(19) Uani 1 1 d .
C8 C 0.6998(10) 0.4296(3) -0.4983(7) 0.084(2) Uani 1 1 d .
H8 H 0.5677 0.4441 -0.4803 0.101 Uiso 1 1 calc R
C6 C 0.9852(11) 0.3624(2) -0.4496(7) 0.091(2) Uani 1 1 d .
H6 H 1.043 0.3314 -0.4 0.109 Uiso 1 1 calc R
C1 C 1.2159(10) 0.5125(3) -0.9115(7) 0.081(2) Uani 1 1 d .
H1 H 1.3572 0.5203 -0.8509 0.097 Uiso 1 1 calc R
C7 C 0.7849(11) 0.3833(3) -0.4234(7) 0.0803(19) Uani 1 1 d .
C3 C 1.0650(13) 0.4785(2) -0.8496(7) 0.0746(18) Uani 1 1 d .
C10 C 0.6737(10) 0.3592(2) -0.3116(7) 0.083(2) Uani 1 1 d .
C11 C 0.5930(10) 0.3404(3) -0.2111(7) 0.089(2) Uani 1 1 d .
C2 C 0.8432(10) 0.4677(2) -0.9489(8) 0.0811(19) Uani 1 1 d .
H2 H 0.7423 0.4463 -0.9119 0.097 Uiso 1 1 calc R
C5 C 1.0966(11) 0.3870(3) -0.5473(7) 0.086(2) Uani 1 1 d .
H5 H 1.2305 0.3728 -0.5634 0.104 Uiso 1 1 calc R
C12 C 0.7379(10) 0.2986(3) 0.1068(6) 0.129(3) Uani 1 1 d .
H12A H 0.6899 0.2847 0.1951 0.193 Uiso 1 1 calc R
H12B H 0.8229 0.3304 0.1357 0.193 Uiso 1 1 calc R
H12C H 0.8302 0.273 0.0702 0.193 Uiso 1 1 calc R
C14 C 0.3265(10) 0.2525(2) -0.1038(7) 0.118(2) Uani 1 1 d .
H14A H 0.2732 0.2392 -0.0168 0.177 Uiso 1 1 calc R
H14B H 0.4208 0.2265 -0.1366 0.177 Uiso 1 1 calc R
H14C H 0.2005 0.26 -0.1871 0.177 Uiso 1 1 calc R

loop_
_atom_site_aniso_label
_atom_site_aniso_U_11
_atom_site_aniso_U_22
_atom_site_aniso_U_33
_atom_site_aniso_U_23
_atom_site_aniso_U_13
_atom_site_aniso_U_12
C13 0.127(6) 0.112(6) 0.172(7) -0.017(5) 0.087(6) -0.003(5)
Si1 0.0853(13) 0.0965(14) 0.0911(12) 0.0039(13) 0.0366(11) -0.0106(13)
N1 0.075(4) 0.101(4) 0.079(3) 0.002(3) 0.025(3) 0.003(3)
C9 0.082(5) 0.081(5) 0.092(5) 0.012(4) 0.037(4) 0.018(4)
C4 0.084(5) 0.087(5) 0.070(4) 0.000(4) 0.034(4) -0.004(4)
C8 0.072(5) 0.104(6) 0.082(5) 0.012(4) 0.030(4) 0.001(4)
C6 0.087(5) 0.098(5) 0.094(5) 0.018(4) 0.036(4) 0.015(5)
C1 0.071(4) 0.115(6) 0.060(4) 0.013(4) 0.020(4) 0.003(4)
C7 0.081(5) 0.087(5) 0.077(5) 0.008(4) 0.025(4) -0.006(4)
C3 0.094(5) 0.070(4) 0.069(4) -0.006(4) 0.038(4) -0.004(4)
C10 0.071(5) 0.104(5) 0.076(4) -0.002(4) 0.018(4) 0.009(4)
C11 0.089(5) 0.103(5) 0.083(4) 0.000(4) 0.039(4) 0.011(4)
C2 0.060(5) 0.099(5) 0.087(5) -0.014(4) 0.023(4) -0.020(4)
C5 0.085(5) 0.086(5) 0.096(5) 0.010(4) 0.038(4) 0.007(4)
C12 0.093(5) 0.169(7) 0.116(5) 0.048(5) 0.004(5) -0.008(5)
C14 0.135(6) 0.098(5) 0.134(5) -0.013(4) 0.058(5) -0.056(5)

loop_
_atom_type_symbol
_atom_type_description
_atom_type_scat_dispersion_real
_atom_type_scat_dispersion_imag
_atom_type_scat_source
C C 0.0181 0.0091 'International Tables Vol C Tables 4.2.6.8 and 6.1.1.4'
H H 0 0 'International Tables Vol C Tables 4.2.6.8 and 6.1.1.4'
N N 0.0311 0.018 'International Tables Vol C Tables 4.2.6.8 and 6.1.1.4'
Si Si 0.2541 0.3302 'International Tables Vol C Tables 4.2.6.8 and 6.1.1.4'

loop_
_geom_angle_atom_site_label_1
_geom_angle_atom_site_label_2
_geom_angle_atom_site_label_3
_geom_angle
_geom_angle_site_symmetry_1
C11 Si1 C12 107.1(3) .
C11 Si1 C14 110.8(3) .
C12 Si1 C14 109.5(3) .
C11 Si1 C13 108.2(3) .
C12 Si1 C13 111.6(3) .
C14 Si1 C13 109.6(3) .
C3 N1 C4 122.4(5) .
C8 C9 C4 120.4(6) .
C5 C4 C9 119.1(6) .
C5 C4 N1 118.9(6) .
C9 C4 N1 121.5(6) .
C9 C8 C7 120.3(6) .
C5 C6 C7 120.5(6) .
C2 C1 C3 121.2(6) 3_763
C8 C7 C6 119.3(6) .
C8 C7 C10 119.9(6) .
C6 C7 C10 120.7(6) .
N1 C3 C1 114.8(7) .
N1 C3 C2 127.8(6) .
C1 C3 C2 117.4(5) .
C11 C10 C7 175.6(7) .
C10 C11 Si1 175.6(6) .
C1 C2 C3 121.4(6) 3_763
C6 C5 C4 120.3(6) .

loop_
_geom_bond_atom_site_label_1
_geom_bond_atom_site_label_2
_geom_bond_distance
_geom_bond_site_symmetry_2
C13 Si1 1.851(6) .
Si1 C11 1.832(6) .
Si1 C12 1.843(6) .
Si1 C14 1.844(6) .
N1 C3 1.309(6) .
N1 C4 1.426(7) .
C9 C8 1.365(7) .
C9 C4 1.398(7) .
C4 C5 1.389(7) .
C8 C7 1.387(7) .
C6 C5 1.362(7) .
C6 C7 1.396(7) .
C1 C2 1.310(6) 3_763
C1 C3 1.451(7) .
C7 C10 1.452(7) .
C3 C2 1.467(8) .
C10 C11 1.206(7) .
C2 C1 1.310(6) 3_763

loop_
_geom_torsion_atom_site_label_1
_geom_torsion_atom_site_label_2
_geom_torsion_atom_site_label_3
_geom_torsion_atom_site_label_4
_geom_torsion
_geom_torsion_site_symmetry_1
_geom_torsion_site_symmetry_4
C8 C9 C4 C5 1.7(9) . .
C8 C9 C4 N1 -170.8(5) . .
C3 N1 C4 C5 132.4(6) . .
C3 N1 C4 C9 -55.1(8) . .
C4 C9 C8 C7 -1.9(9) . .
C9 C8 C7 C6 1.0(9) . .
C9 C8 C7 C10 177.0(5) . .
C5 C6 C7 C8 0.2(9) . .
C5 C6 C7 C10 -175.8(6) . .
C4 N1 C3 C1 172.2(5) . .
C4 N1 C3 C2 -6.9(9) . .
C2 C1 C3 N1 -179.9(6) 3_763 .
C2 C1 C3 C2 -0.6(10) 3_763 .
C8 C7 C10 C11 -106(9) . .
C6 C7 C10 C11 70(10) . .
C7 C10 C11 Si1 -3(16) . .
C12 Si1 C11 C10 -27(8) . .
C14 Si1 C11 C10 -147(8) . .
C13 Si1 C11 C10 93(8) . .
N1 C3 C2 C1 179.8(6) . 3_763
C1 C3 C2 C1 0.6(10) . 3_763
C7 C6 C5 C4 -0.4(10) . .
C9 C4 C5 C6 -0.5(9) . .
N1 C4 C5 C6 172.2(5) . .
